data_7062749
loop_
_publ_author_name
'D&#x2019;Arcy, Kenneth'
'Sch\"afer, Tim'
'De Franco, Michele'
'Ricco, Raffaele'
'Gandin, Valentina'
'Sanz Miguel, Pablo J.'
'Montagner, Diego'

_publ_section_title
;
 Unusual tellurium(iv) mediated cyclisation diols into dihydroxazoles with
 potential anticancer activity
;
_journal_issue 39
_journal_name_full 'New Journal of Chemistry'
_journal_page_first 18485
_journal_page_last 18491
_journal_paper_doi 10.1039/D3NJ03186A
_journal_volume 47
_journal_year 2023
_chemical_formula_moiety '2(C13 H18 N O), Cl6 Te, 2(C3 H7 N O)'
_chemical_formula_sum 'C32 H50 Cl6 N4 O4 Te'
_chemical_formula_weight 895.06
_space_group_crystal_system monoclinic
_space_group_IT_number 14
_space_group_name_Hall '-P 2yn'
_space_group_name_H-M_alt 'P 1 21/n 1'
_atom_sites_solution_hydrogens mixed
_atom_sites_solution_primary direct
_atom_sites_solution_secondary 'Fourier Difference Synthesis'
_audit_creation_method SHELXL-2014/7
_audit_update_record
;
2023-07-03 deposited with the CCDC.	2023-09-21 downloaded from the CCDC.
;
_cell_angle_alpha 90
_cell_angle_beta 91.9411(12)
_cell_angle_gamma 90
_cell_formula_units_Z 2
_cell_length_a 12.5174(4)
_cell_length_b 10.3774(3)
_cell_length_c 15.1349(5)
_cell_measurement_reflns_used 9820
_cell_measurement_temperature 100(2)
_cell_measurement_theta_max 28.33
_cell_measurement_theta_min 2.86
_cell_volume 1964.87(11)
_computing_cell_refinement 'SAINT V8.40B (Bruker AXS, 2016) in APEX3'
_computing_data_collection 'SAINT V8.40B (Bruker AXS, 2016) in APEX3'
_computing_data_reduction 'SAINT V8.40B (Bruker AXS, 2016) in APEX3'
_computing_molecular_graphics 'ORTEP-3 (Farrugia, 2012)'
_computing_publication_material 'XCIF program, PLATON(Spek, 1998)'
_computing_structure_refinement 'SHELXL-2018/3 (Sheldrick, 2018)'
_computing_structure_solution 'SHELXS-2013 (Sheldrick, 2013)'
_diffrn_ambient_temperature 100(2)
_diffrn_measured_fraction_theta_full 0.999
_diffrn_measured_fraction_theta_max 0.998
_diffrn_measurement_device_type 'Bruker D8 VENTURE'
_diffrn_measurement_method '\f and \w scans'
_diffrn_radiation_type MoK\a
_diffrn_radiation_wavelength 0.71073
_diffrn_reflns_av_R_equivalents 0.0355
_diffrn_reflns_av_unetI/netI 0.0178
_diffrn_reflns_Laue_measured_fraction_full 0.999
_diffrn_reflns_Laue_measured_fraction_max 0.998
_diffrn_reflns_limit_h_max 16
_diffrn_reflns_limit_h_min -16
_diffrn_reflns_limit_k_max 13
_diffrn_reflns_limit_k_min -13
_diffrn_reflns_limit_l_max 20
_diffrn_reflns_limit_l_min -20
_diffrn_reflns_number 59792
_diffrn_reflns_point_group_measured_fraction_full 0.999
_diffrn_reflns_point_group_measured_fraction_max 0.998
_diffrn_reflns_theta_full 25.000
_diffrn_reflns_theta_max 28.333
_diffrn_reflns_theta_min 2.077
_diffrn_source 'Mo microsource'
_exptl_absorpt_coefficient_mu 1.205
_exptl_absorpt_correction_T_max 0.876
_exptl_absorpt_correction_T_min 0.813
_exptl_absorpt_correction_type multi-scan
_exptl_absorpt_process_details sadabs
_exptl_crystal_colour yellow
_exptl_crystal_density_diffrn 1.513
_exptl_crystal_description blocks
_exptl_crystal_F_000 912
_exptl_crystal_size_max 0.180
_exptl_crystal_size_mid 0.160
_exptl_crystal_size_min 0.110
_refine_diff_density_max 0.643
_refine_diff_density_min -0.362
_refine_diff_density_rms 0.054
_refine_ls_extinction_method none
_refine_ls_goodness_of_fit_ref 1.063
_refine_ls_hydrogen_treatment constr
_refine_ls_matrix_type full
_refine_ls_number_parameters 220
_refine_ls_number_reflns 4890
_refine_ls_number_restraints 0
_refine_ls_restrained_S_all 1.063
_refine_ls_R_factor_all 0.0178
_refine_ls_R_factor_gt 0.0174
_refine_ls_shift/su_max 0.001
_refine_ls_shift/su_mean 0.000
_refine_ls_structure_factor_coef Fsqd
_refine_ls_weighting_details 'w=1/[\s^2^(Fo^2^)+(0.0120P)^2^+1.3538P] where P=(Fo^2^+2Fc^2^)/3'
_refine_ls_weighting_scheme calc
_refine_ls_wR_factor_gt 0.0430
_refine_ls_wR_factor_ref 0.0432
_reflns_Friedel_coverage 0.000
_reflns_number_gt 4780
_reflns_number_total 4890
_reflns_threshold_expression 'I > 2\s(I)'
_cod_data_source_file d3nj03186a2.cif
_cod_data_source_block 1_CCDC1
_cod_depositor_comments
;
The following automatic conversions were performed:

data item '_atom_sites_solution_primary' value 'Direct methods' was
changed to 'direct'.

Automatic conversion script
Id: cif_fix_values 8170 2020-07-09 18:12:32Z antanas 

 Adding full bibliography for 7062748--7062750.cif.
;
_cod_original_sg_symbol_H-M 'P 21/n'
_cod_database_code 7062749
_shelx_shelxl_version_number 2014/7
_shelx_space_group_comment
;
The symmetry employed for this shelxl refinement is uniquely defined
by the following loop, which should always be used as a source of
symmetry information in preference to the above space-group names.
They are only intended as comments.
;
_shelx_estimated_absorpt_t_min 0.812
_shelx_estimated_absorpt_t_max 0.879

loop_
_space_group_symop_operation_xyz
'x, y, z'
'-x+1/2, y+1/2, -z+1/2'
'-x, -y, -z'
'x-1/2, -y-1/2, z-1/2'

loop_
_atom_site_label
_atom_site_type_symbol
_atom_site_fract_x
_atom_site_fract_y
_atom_site_fract_z
_atom_site_U_iso_or_equiv
_atom_site_adp_type
_atom_site_occupancy
_atom_site_site_symmetry_order
_atom_site_calc_flag
_atom_site_refinement_flags_posn
_atom_site_refinement_flags_adp
_atom_site_refinement_flags_occupancy
_atom_site_disorder_assembly
_atom_site_disorder_group
Te1 Te 0.5000 0.0000 0.0000 0.01112(3) Uani 1 2 d S . P . .
Cl1 Cl 0.44359(2) 0.21626(3) 0.05940(2) 0.02243(7) Uani 1 1 d . . . . .
Cl2 Cl 0.68781(2) 0.04727(3) 0.06146(2) 0.02127(6) Uani 1 1 d . . . . .
Cl3 Cl 0.44889(3) -0.10413(3) 0.14434(2) 0.02548(7) Uani 1 1 d . . . . .
O1 O 0.23810(7) 0.39030(8) 0.08220(6) 0.01430(16) Uani 1 1 d . . . . .
C2 C 0.27798(9) 0.52483(11) 0.09989(8) 0.0144(2) Uani 1 1 d . . . . .
C3 C 0.17133(9) 0.59811(11) 0.11537(7) 0.0139(2) Uani 1 1 d . . . . .
N4 N 0.10346(8) 0.48834(9) 0.14182(7) 0.01388(18) Uani 1 1 d . . . . .
H4 H 0.0257 0.5045 0.1633 0.017 Uiso 1 1 d R U . . .
C5 C 0.14354(9) 0.38005(11) 0.11638(7) 0.0123(2) Uani 1 1 d . . . . .
C6 C 0.33877(11) 0.56575(13) 0.02012(10) 0.0250(3) Uani 1 1 d . . . . .
H61 H 0.4003 0.5086 0.0133 0.038 Uiso 1 1 calc R U . . .
H62 H 0.3638 0.6546 0.0281 0.038 Uiso 1 1 calc R U . . .
H63 H 0.2917 0.5606 -0.0328 0.038 Uiso 1 1 calc R U . . .
C7 C 0.35028(11) 0.51338(13) 0.18180(10) 0.0234(3) Uani 1 1 d . . . . .
H71 H 0.4064 0.4499 0.1714 0.035 Uiso 1 1 calc R U . . .
H72 H 0.3082 0.4856 0.2318 0.035 Uiso 1 1 calc R U . . .
H73 H 0.3830 0.5972 0.1952 0.035 Uiso 1 1 calc R U . . .
C8 C 0.12053(11) 0.65542(12) 0.03085(8) 0.0204(2) Uani 1 1 d . . . . .
H81 H 0.0495 0.6891 0.0432 0.031 Uiso 1 1 calc R U . . .
H82 H 0.1140 0.5884 -0.0146 0.031 Uiso 1 1 calc R U . . .
H83 H 0.1656 0.7255 0.0098 0.031 Uiso 1 1 calc R U . . .
C9 C 0.17918(10) 0.69968(12) 0.18809(8) 0.0193(2) Uani 1 1 d . . . . .
H91 H 0.1105 0.7443 0.1919 0.029 Uiso 1 1 calc R U . . .
H92 H 0.2350 0.7621 0.1744 0.029 Uiso 1 1 calc R U . . .
H93 H 0.1971 0.6579 0.2448 0.029 Uiso 1 1 calc R U . . .
C10 C 0.09413(9) 0.25290(11) 0.12056(7) 0.0128(2) Uani 1 1 d . . . . .
C11 C 0.14779(10) 0.14690(11) 0.08647(8) 0.0156(2) Uani 1 1 d . . . . .
H11 H 0.2167 0.1570 0.0629 0.019 Uiso 1 1 calc R U . . .
C12 C 0.09924(11) 0.02662(12) 0.08740(8) 0.0186(2) Uani 1 1 d . . . . .
H12 H 0.1351 -0.0462 0.0645 0.022 Uiso 1 1 calc R U . . .
C13 C -0.00151(11) 0.01245(12) 0.12178(8) 0.0192(2) Uani 1 1 d . . . . .
H13 H -0.0346 -0.0699 0.1215 0.023 Uiso 1 1 calc R U . . .
C14 C -0.05436(10) 0.11768(12) 0.15660(8) 0.0177(2) Uani 1 1 d . . . . .
H14 H -0.1231 0.1069 0.1804 0.021 Uiso 1 1 calc R U . . .
C15 C -0.00672(9) 0.23862(11) 0.15658(8) 0.0150(2) Uani 1 1 d . . . . .
H15 H -0.0422 0.3108 0.1807 0.018 Uiso 1 1 calc R U . . .
O21 O 0.60105(7) 0.04954(9) 0.33290(6) 0.02158(18) Uani 1 1 d . . . . .
C22 C 0.61337(10) 0.13562(12) 0.27713(8) 0.0179(2) Uani 1 1 d . . . . .
H22 H 0.5636 0.1400 0.2284 0.022 Uiso 1 1 calc R U . . .
N23 N 0.69142(9) 0.22168(10) 0.28121(7) 0.0179(2) Uani 1 1 d . . . . .
C24 C 0.77206(12) 0.21908(15) 0.35311(9) 0.0285(3) Uani 1 1 d . . . . .
H241 H 0.7509 0.1571 0.3981 0.043 Uiso 1 1 calc R U . . .
H242 H 0.7784 0.3050 0.3796 0.043 Uiso 1 1 calc R U . . .
H243 H 0.8410 0.1934 0.3299 0.043 Uiso 1 1 calc R U . . .
C25 C 0.69789(12) 0.32225(13) 0.21446(9) 0.0249(3) Uani 1 1 d . . . . .
H251 H 0.6374 0.3142 0.1720 0.037 Uiso 1 1 calc R U . . .
H252 H 0.7649 0.3133 0.1834 0.037 Uiso 1 1 calc R U . . .
H253 H 0.6957 0.4069 0.2430 0.037 Uiso 1 1 calc R U . . .

loop_
_atom_site_aniso_label
_atom_site_aniso_U_11
_atom_site_aniso_U_22
_atom_site_aniso_U_33
_atom_site_aniso_U_23
_atom_site_aniso_U_13
_atom_site_aniso_U_12
Te1 0.00949(5) 0.01190(5) 0.01199(5) -0.00062(3) 0.00056(3) -0.00007(3)
Cl1 0.01766(13) 0.01763(13) 0.03198(16) -0.00572(11) 0.00042(11) 0.00384(10)
Cl2 0.01290(12) 0.02533(15) 0.02538(14) -0.00592(12) -0.00210(10) -0.00021(10)
Cl3 0.03184(17) 0.02852(16) 0.01615(13) 0.00377(11) 0.00207(11) -0.00824(13)
O1 0.0140(4) 0.0110(4) 0.0180(4) -0.0018(3) 0.0026(3) -0.0005(3)
C2 0.0152(5) 0.0100(5) 0.0181(5) -0.0012(4) 0.0002(4) -0.0017(4)
C3 0.0162(5) 0.0109(5) 0.0145(5) 0.0000(4) -0.0005(4) -0.0004(4)
N4 0.0145(5) 0.0119(4) 0.0154(4) -0.0011(3) 0.0011(4) 0.0005(3)
C5 0.0138(5) 0.0137(5) 0.0095(4) 0.0005(4) -0.0010(4) 0.0006(4)
C6 0.0249(6) 0.0205(6) 0.0303(7) 0.0022(5) 0.0113(5) -0.0034(5)
C7 0.0213(6) 0.0197(6) 0.0285(7) -0.0035(5) -0.0094(5) 0.0024(5)
C8 0.0262(6) 0.0161(5) 0.0184(6) 0.0020(4) -0.0048(5) 0.0029(5)
C9 0.0238(6) 0.0145(5) 0.0196(6) -0.0047(4) -0.0007(5) 0.0007(4)
C10 0.0153(5) 0.0117(5) 0.0113(5) 0.0004(4) -0.0016(4) 0.0000(4)
C11 0.0181(5) 0.0141(5) 0.0145(5) -0.0005(4) 0.0012(4) 0.0004(4)
C12 0.0254(6) 0.0126(5) 0.0178(5) -0.0019(4) 0.0008(5) 0.0001(4)
C13 0.0244(6) 0.0146(5) 0.0183(6) 0.0007(4) -0.0033(5) -0.0054(4)
C14 0.0154(5) 0.0194(6) 0.0181(5) 0.0024(4) -0.0019(4) -0.0032(4)
C15 0.0144(5) 0.0153(5) 0.0153(5) 0.0004(4) -0.0016(4) 0.0008(4)
O21 0.0195(4) 0.0206(4) 0.0248(5) 0.0040(4) 0.0025(3) -0.0053(3)
C22 0.0159(5) 0.0190(6) 0.0190(5) -0.0007(4) 0.0027(4) -0.0016(4)
N23 0.0194(5) 0.0167(5) 0.0177(5) 0.0009(4) 0.0028(4) -0.0037(4)
C24 0.0282(7) 0.0346(8) 0.0223(6) -0.0008(5) -0.0032(5) -0.0144(6)
C25 0.0287(7) 0.0181(6) 0.0283(7) 0.0065(5) 0.0091(5) -0.0009(5)

loop_
_atom_type_symbol
_atom_type_description
_atom_type_scat_dispersion_real
_atom_type_scat_dispersion_imag
_atom_type_scat_source
C C 0.0033 0.0016 'International Tables Vol C Tables 4.2.6.8 and 6.1.1.4'
H H 0.0000 0.0000 'International Tables Vol C Tables 4.2.6.8 and 6.1.1.4'
N N 0.0061 0.0033 'International Tables Vol C Tables 4.2.6.8 and 6.1.1.4'
O O 0.0106 0.0060 'International Tables Vol C Tables 4.2.6.8 and 6.1.1.4'
Cl Cl 0.1484 0.1585 'International Tables Vol C Tables 4.2.6.8 and 6.1.1.4'
Te Te -0.5308 1.6751 'International Tables Vol C Tables 4.2.6.8 and 6.1.1.4'

loop_
_geom_angle_atom_site_label_1
_geom_angle_atom_site_label_2
_geom_angle_atom_site_label_3
_geom_angle
_geom_angle_site_symmetry_1
_geom_angle_site_symmetry_3
_geom_angle_publ_flag
Cl1 Te1 Cl1 179.999(14) 3_655 . ?
Cl1 Te1 Cl3 89.442(12) 3_655 3_655 ?
Cl1 Te1 Cl3 90.559(11) . 3_655 ?
Cl1 Te1 Cl3 90.558(11) 3_655 . ?
Cl1 Te1 Cl3 89.442(11) . . ?
Cl3 Te1 Cl3 180.0 3_655 . ?
Cl1 Te1 Cl2 87.968(10) 3_655 3_655 ?
Cl1 Te1 Cl2 92.031(10) . 3_655 ?
Cl3 Te1 Cl2 91.380(11) 3_655 3_655 ?
Cl3 Te1 Cl2 88.620(11) . 3_655 ?
Cl1 Te1 Cl2 92.031(10) 3_655 . ?
Cl1 Te1 Cl2 87.970(10) . . ?
Cl3 Te1 Cl2 88.619(11) 3_655 . ?
Cl3 Te1 Cl2 91.381(11) . . ?
Cl2 Te1 Cl2 180.0 3_655 . ?
C5 O1 C2 107.67(9) . . ?
O1 C2 C6 106.98(10) . . ?
O1 C2 C7 104.98(9) . . ?
C6 C2 C7 111.91(11) . . ?
O1 C2 C3 101.46(9) . . ?
C6 C2 C3 116.09(10) . . ?
C7 C2 C3 113.94(10) . . ?
N4 C3 C9 111.06(10) . . ?
N4 C3 C8 107.37(10) . . ?
C9 C3 C8 110.47(10) . . ?
N4 C3 C2 99.61(9) . . ?
C9 C3 C2 114.25(10) . . ?
C8 C3 C2 113.42(10) . . ?
C5 N4 C3 110.79(10) . . ?
C5 N4 H4 127.1 . . ?
C3 N4 H4 120.4 . . ?
N4 C5 O1 114.25(10) . . ?
N4 C5 C10 127.07(10) . . ?
O1 C5 C10 118.66(10) . . ?
C2 C6 H61 109.5 . . ?
C2 C6 H62 109.5 . . ?
H61 C6 H62 109.5 . . ?
C2 C6 H63 109.5 . . ?
H61 C6 H63 109.5 . . ?
H62 C6 H63 109.5 . . ?
C2 C7 H71 109.5 . . ?
C2 C7 H72 109.5 . . ?
H71 C7 H72 109.5 . . ?
C2 C7 H73 109.5 . . ?
H71 C7 H73 109.5 . . ?
H72 C7 H73 109.5 . . ?
C3 C8 H81 109.5 . . ?
C3 C8 H82 109.5 . . ?
H81 C8 H82 109.5 . . ?
C3 C8 H83 109.5 . . ?
H81 C8 H83 109.5 . . ?
H82 C8 H83 109.5 . . ?
C3 C9 H91 109.5 . . ?
C3 C9 H92 109.5 . . ?
H91 C9 H92 109.5 . . ?
C3 C9 H93 109.5 . . ?
H91 C9 H93 109.5 . . ?
H92 C9 H93 109.5 . . ?
C11 C10 C15 120.79(11) . . ?
C11 C10 C5 119.09(10) . . ?
C15 C10 C5 120.11(10) . . ?
C12 C11 C10 119.21(11) . . ?
C12 C11 H11 120.4 . . ?
C10 C11 H11 120.4 . . ?
C13 C12 C11 120.16(11) . . ?
C13 C12 H12 119.9 . . ?
C11 C12 H12 119.9 . . ?
C12 C13 C14 120.61(11) . . ?
C12 C13 H13 119.7 . . ?
C14 C13 H13 119.7 . . ?
C15 C14 C13 119.98(11) . . ?
C15 C14 H14 120.0 . . ?
C13 C14 H14 120.0 . . ?
C14 C15 C10 119.24(11) . . ?
C14 C15 H15 120.4 . . ?
C10 C15 H15 120.4 . . ?
O21 C22 N23 124.19(12) . . ?
O21 C22 H22 117.9 . . ?
N23 C22 H22 117.9 . . ?
C22 N23 C25 120.62(11) . . ?
C22 N23 C24 120.88(11) . . ?
C25 N23 C24 118.49(11) . . ?
N23 C24 H241 109.5 . . ?
N23 C24 H242 109.5 . . ?
H241 C24 H242 109.5 . . ?
N23 C24 H243 109.5 . . ?
H241 C24 H243 109.5 . . ?
H242 C24 H243 109.5 . . ?
N23 C25 H251 109.5 . . ?
N23 C25 H252 109.5 . . ?
H251 C25 H252 109.5 . . ?
N23 C25 H253 109.5 . . ?
H251 C25 H253 109.5 . . ?
H252 C25 H253 109.5 . . ?

loop_
_geom_bond_atom_site_label_1
_geom_bond_atom_site_label_2
_geom_bond_distance
_geom_bond_site_symmetry_2
_geom_bond_publ_flag
Te1 Cl1 2.5271(3) 3_655 ?
Te1 Cl1 2.5271(3) . ?
Te1 Cl3 2.5385(3) 3_655 ?
Te1 Cl3 2.5385(3) . ?
Te1 Cl2 2.5464(3) 3_655 ?
Te1 Cl2 2.5464(3) . ?
O1 C5 1.3120(14) . ?
O1 C2 1.5035(13) . ?
C2 C6 1.5098(17) . ?
C2 C7 1.5146(17) . ?
C2 C3 1.5609(16) . ?
C3 N4 1.4841(14) . ?
C3 C9 1.5248(16) . ?
C3 C8 1.5294(16) . ?
N4 C5 1.2946(15) . ?
N4 H4 1.0506 . ?
C5 C10 1.4596(15) . ?
C6 H61 0.9800 . ?
C6 H62 0.9800 . ?
C6 H63 0.9800 . ?
C7 H71 0.9800 . ?
C7 H72 0.9800 . ?
C7 H73 0.9800 . ?
C8 H81 0.9800 . ?
C8 H82 0.9800 . ?
C8 H83 0.9800 . ?
C9 H91 0.9800 . ?
C9 H92 0.9800 . ?
C9 H93 0.9800 . ?
C10 C11 1.3967(16) . ?
C10 C15 1.3998(16) . ?
C11 C12 1.3886(17) . ?
C11 H11 0.9500 . ?
C12 C13 1.3883(19) . ?
C12 H12 0.9500 . ?
C13 C14 1.3897(18) . ?
C13 H13 0.9500 . ?
C14 C15 1.3896(16) . ?
C14 H14 0.9500 . ?
C15 H15 0.9500 . ?
O21 C22 1.2423(16) . ?
C22 N23 1.3235(16) . ?
C22 H22 0.9500 . ?
N23 C25 1.4566(16) . ?
N23 C24 1.4592(17) . ?
C24 H241 0.9800 . ?
C24 H242 0.9800 . ?
C24 H243 0.9800 . ?
C25 H251 0.9800 . ?
C25 H252 0.9800 . ?
C25 H253 0.9800 . ?

loop_
_geom_torsion_atom_site_label_1
_geom_torsion_atom_site_label_2
_geom_torsion_atom_site_label_3
_geom_torsion_atom_site_label_4
_geom_torsion
_geom_torsion_site_symmetry_1
_geom_torsion_site_symmetry_2
_geom_torsion_site_symmetry_3
_geom_torsion_site_symmetry_4
_geom_torsion_publ_flag
C5 O1 C2 C6 -143.80(10) . . . . ?
C5 O1 C2 C7 97.15(11) . . . . ?
C5 O1 C2 C3 -21.72(11) . . . . ?
O1 C2 C3 N4 23.32(10) . . . . ?
C6 C2 C3 N4 138.86(10) . . . . ?
C7 C2 C3 N4 -88.92(11) . . . . ?
O1 C2 C3 C9 141.74(10) . . . . ?
C6 C2 C3 C9 -102.72(12) . . . . ?
C7 C2 C3 C9 29.50(14) . . . . ?
O1 C2 C3 C8 -90.45(11) . . . . ?
C6 C2 C3 C8 25.08(14) . . . . ?
C7 C2 C3 C8 157.30(11) . . . . ?
C9 C3 N4 C5 -140.28(10) . . . . ?
C8 C3 N4 C5 98.85(11) . . . . ?
C2 C3 N4 C5 -19.52(12) . . . . ?
C3 N4 C5 O1 6.64(14) . . . . ?
C3 N4 C5 C10 -172.13(10) . . . . ?
C2 O1 C5 N4 10.57(13) . . . . ?
C2 O1 C5 C10 -170.55(9) . . . . ?
N4 C5 C10 C11 177.38(11) . . . . ?
O1 C5 C10 C11 -1.35(16) . . . . ?
N4 C5 C10 C15 -1.24(18) . . . . ?
O1 C5 C10 C15 -179.96(10) . . . . ?
C15 C10 C11 C12 0.95(17) . . . . ?
C5 C10 C11 C12 -177.65(11) . . . . ?
C10 C11 C12 C13 0.08(18) . . . . ?
C11 C12 C13 C14 -0.81(19) . . . . ?
C12 C13 C14 C15 0.49(19) . . . . ?
C13 C14 C15 C10 0.53(18) . . . . ?
C11 C10 C15 C14 -1.26(17) . . . . ?
C5 C10 C15 C14 177.33(10) . . . . ?
O21 C22 N23 C25 -177.90(12) . . . . ?
O21 C22 N23 C24 1.3(2) . . . . ?
